data_7243906
loop_
_publ_author_name
'Park, Junmyeong'
'Kim, Dongwon'
'Kim, Dongwook'
'Jung, Ok-Sang'

_publ_section_title
;
 Pair of chiral molecular ladders and successive hydration in
 single-crystal-to-single-crystal mode
;
_journal_issue 48
_journal_name_full CrystEngComm
_journal_page_first 8546
_journal_page_last 8552
_journal_paper_doi 10.1039/D1CE01332G
_journal_volume 23
_journal_year 2021
_chemical_formula_sum 'C108 H84 N18 O36 Zn3'
_chemical_formula_weight 2406.04
_space_group_crystal_system hexagonal
_space_group_IT_number 169
_space_group_name_Hall 'P 61'
_space_group_name_H-M_alt 'P 61'
_atom_sites_solution_hydrogens geom
_atom_sites_solution_primary dual
_audit_creation_method SHELXL-2018/3
_audit_update_record
;
2021-11-06 deposited with the CCDC.	2021-11-12 downloaded from the CCDC.
;
_cell_angle_alpha 90
_cell_angle_beta 90
_cell_angle_gamma 120
_cell_formula_units_Z 6
_cell_length_a 15.531(2)
_cell_length_b 15.531(2)
_cell_length_c 89.937(18)
_cell_measurement_reflns_used 234112
_cell_measurement_temperature 243(2)
_cell_measurement_theta_max 33.941
_cell_measurement_theta_min 0.384
_cell_volume 18787(5)
_computing_cell_refinement 'HKL3000sm (Otwinowski & Minor, 1997)'
_computing_data_collection 'PAL BL2D-SMDC Program (Shin et. al, 2016)'
_computing_data_reduction 'HKL3000sm (Otwinowski & Minor, 1997)'
_computing_structure_refinement SHELXL
_computing_structure_solution 'SHELXT 2018/2 (Sheldrick, 2018)'
_diffrn_ambient_temperature 243(2)
_diffrn_measured_fraction_theta_full 0.996
_diffrn_measured_fraction_theta_max 0.975
_diffrn_measurement_device_type 'Rayonix MX225HS CCD area detector'
_diffrn_measurement_method 'omega scan'
_diffrn_radiation_type synchrotron
_diffrn_radiation_wavelength 0.670
_diffrn_reflns_av_R_equivalents 0.0889
_diffrn_reflns_av_unetI/netI 0.0512
_diffrn_reflns_Laue_measured_fraction_full 0.996
_diffrn_reflns_Laue_measured_fraction_max 0.975
_diffrn_reflns_limit_h_max 20
_diffrn_reflns_limit_h_min -19
_diffrn_reflns_limit_k_max 20
_diffrn_reflns_limit_k_min -20
_diffrn_reflns_limit_l_max 117
_diffrn_reflns_limit_l_min -117
_diffrn_reflns_number 141001
_diffrn_reflns_point_group_measured_fraction_full 0.993
_diffrn_reflns_point_group_measured_fraction_max 0.964
_diffrn_reflns_theta_full 23.703
_diffrn_reflns_theta_max 25.997
_diffrn_reflns_theta_min 1.443
_diffrn_source 'PLSII 2D bending magnet'
_exptl_absorpt_coefficient_mu 0.556
_exptl_absorpt_correction_T_max 1.000
_exptl_absorpt_correction_T_min 0.931
_exptl_absorpt_correction_type empirical
_exptl_absorpt_process_details 'HKL3000sm Scalepack(Otwinowski et.al,2003)'
_exptl_crystal_colour colorless
_exptl_crystal_density_diffrn 1.276
_exptl_crystal_description block
_exptl_crystal_F_000 7416
_exptl_crystal_size_max 0.230
_exptl_crystal_size_mid 0.180
_exptl_crystal_size_min 0.110
_refine_diff_density_max 1.648
_refine_diff_density_min -1.371
_refine_diff_density_rms 0.080
_refine_ls_abs_structure_details
;
 Flack x determined using 6871 quotients [(I+)-(I-)]/[(I+)+(I-)]
 (Parsons, Flack and Wagner, Acta Cryst. B69 (2013) 249-259).
;
_refine_ls_abs_structure_Flack 0.056(5)
_refine_ls_extinction_method none
_refine_ls_goodness_of_fit_ref 1.742
_refine_ls_hydrogen_treatment constr
_refine_ls_matrix_type full
_refine_ls_number_parameters 1574
_refine_ls_number_reflns 28334
_refine_ls_number_restraints 2954
_refine_ls_restrained_S_all 1.717
_refine_ls_R_factor_all 0.1332
_refine_ls_R_factor_gt 0.1014
_refine_ls_shift/su_max 0.001
_refine_ls_shift/su_mean 0.000
_refine_ls_structure_factor_coef Fsqd
_refine_ls_weighting_details 'w=1/[\s^2^(Fo^2^)+(0.1000P)^2^] where P=(Fo^2^+2Fc^2^)/3'
_refine_ls_weighting_scheme calc
_refine_ls_wR_factor_gt 0.2793
_refine_ls_wR_factor_ref 0.2997
_reflns_Friedel_coverage 0.963
_reflns_Friedel_fraction_full 0.990
_reflns_Friedel_fraction_max 0.952
_reflns_number_gt 18508
_reflns_number_total 28334
_reflns_threshold_expression 'I > 2\s(I)'
_cod_data_source_file d1ce01332g2.cif
_cod_data_source_block ZnNO32_1S2R
_cod_depositor_comments 'Adding full bibliography for 7243905--7243908.cif.'
_cod_original_cell_volume 18787(7)
_cod_database_code 7243906
_shelx_shelxl_version_number 2018/3
_shelx_space_group_comment
;
The symmetry employed for this shelxl refinement is uniquely defined
by the following loop, which should always be used as a source of
symmetry information in preference to the above space-group names.
They are only intended as comments.
;
_shelx_estimated_absorpt_t_min 0.883
_shelx_estimated_absorpt_t_max 0.941

loop_
_space_group_symop_operation_xyz
'x, y, z'
'-y, x-y, z+1/3'
'-x+y, -x, z+2/3'
'-x, -y, z+1/2'
'y, -x+y, z+5/6'
'x-y, x, z+1/6'

loop_
_atom_site_label
_atom_site_type_symbol
_atom_site_fract_x
_atom_site_fract_y
_atom_site_fract_z
_atom_site_U_iso_or_equiv
_atom_site_adp_type
_atom_site_occupancy
_atom_site_site_symmetry_order
_atom_site_calc_flag
_atom_site_refinement_flags_posn
_atom_site_refinement_flags_adp
_atom_site_refinement_flags_occupancy
_atom_site_disorder_assembly
_atom_site_disorder_group
C59 C 0.3853(5) 0.6160(7) 0.44442(9) 0.091(3) Uani 1 1 d G U . . .
C64 C 0.4723(6) 0.6488(8) 0.45254(9) 0.095(3) Uani 1 1 d G U . . .
C63 C 0.5418(6) 0.7497(8) 0.45321(11) 0.117(4) Uani 1 1 d G U . . .
H63 H 0.600623 0.771828 0.458706 0.141 Uiso 1 1 calc R U . . .
C62 C 0.5242(8) 0.8178(7) 0.44576(14) 0.128(5) Uani 1 1 d G U . . .
H62 H 0.571157 0.886028 0.446215 0.154 Uiso 1 1 calc R U . . .
C61 C 0.4372(9) 0.7850(8) 0.43764(12) 0.135(5) Uani 1 1 d G U . . .
H61 H 0.425269 0.831118 0.432597 0.162 Uiso 1 1 calc R U . . .
C60 C 0.3677(6) 0.6842(9) 0.43696(10) 0.118(4) Uani 1 1 d G U . . .
H60 H 0.308843 0.662009 0.431470 0.142 Uiso 1 1 calc R U . . .
C27 C 0.9639(14) 0.8549(14) 0.43973(15) 0.161(6) Uani 1 1 d G U . . .
C28 C 0.9189(17) 0.9093(16) 0.43558(18) 0.219(9) Uani 1 1 d G U . . .
H28 H 0.915812 0.923407 0.425496 0.263 Uiso 1 1 calc R U . . .
C29 C 0.8784(19) 0.9428(18) 0.4463(2) 0.244(10) Uani 1 1 d G U . . .
H29 H 0.847906 0.979603 0.443543 0.293 Uiso 1 1 calc R U . . .
C30 C 0.8829(18) 0.9220(19) 0.4613(2) 0.239(9) Uani 1 1 d G U . . .
H30 H 0.855465 0.944641 0.468545 0.287 Uiso 1 1 calc R U . . .
C31 C 0.9279(15) 0.8676(17) 0.46541(15) 0.210(8) Uani 1 1 d G U . . .
H31 H 0.930928 0.853481 0.475501 0.252 Uiso 1 1 calc R U . . .
C32 C 0.9684(13) 0.8341(13) 0.45465(15) 0.148(5) Uani 1 1 d G U . . .
C11 C 1.6147(5) 1.2327(6) 0.53727(9) 0.090(3) Uani 1 1 d G U . . .
C12 C 1.6297(7) 1.3177(6) 0.54469(10) 0.122(5) Uani 1 1 d G U . . .
H12 H 1.687735 1.355105 0.550332 0.146 Uiso 1 1 calc R U . . .
C13 C 1.5589(9) 1.3473(7) 0.54376(12) 0.136(5) Uani 1 1 d G U . . .
H13 H 1.569070 1.404694 0.548774 0.163 Uiso 1 1 calc R U . . .
C14 C 1.4731(8) 1.2919(8) 0.53541(13) 0.123(4) Uani 1 1 d G U . . .
H14 H 1.425268 1.311899 0.534786 0.148 Uiso 1 1 calc R U . . .
C15 C 1.4581(6) 1.2070(7) 0.52800(11) 0.113(4) Uani 1 1 d G U . . .
H15 H 1.400132 1.169515 0.522357 0.136 Uiso 1 1 calc R U . . .
C16 C 1.5289(6) 1.1774(5) 0.52893(9) 0.090(3) Uani 1 1 d G U . . .
C84 C 1.1528(13) 1.0354(10) 0.52000(19) 0.199(9) Uani 1 1 d G U . . .
H84 H 1.190999 1.082643 0.512721 0.239 Uiso 1 1 calc R U . . .
C83 C 1.1540(14) 1.0653(8) 0.5346(2) 0.214(10) Uani 1 1 d G U . . .
H83 H 1.193110 1.132734 0.537203 0.257 Uiso 1 1 calc R U . . .
C82 C 1.0976(13) 0.9955(10) 0.54538(17) 0.191(8) Uani 1 1 d G U . . .
H82 H 1.098401 1.015718 0.555254 0.230 Uiso 1 1 calc R U . . .
C81 C 1.0398(11) 0.8958(9) 0.54154(14) 0.146(5) Uani 1 1 d G U . . .
C86 C 1.0385(11) 0.8659(8) 0.52694(15) 0.131(5) Uani 1 1 d G U . . .
C85 C 1.0950(12) 0.9357(11) 0.51617(14) 0.182(8) Uani 1 1 d G U . . .
H85 H 1.094178 0.915532 0.506290 0.219 Uiso 1 1 calc R U . . .
C22 C 1.4462(8) 0.8737(7) 0.56295(11) 0.071(2) Uani 1 1 d . U . . .
H22 H 1.417624 0.901216 0.556737 0.085 Uiso 1 1 calc R U . . .
C23 C 1.1012(6) 0.7344(6) 0.47574(9) 0.0543(17) Uani 1 1 d . U . . .
C98 C 1.1226(8) 0.4708(11) 0.41819(13) 0.087(3) Uani 1 1 d . U . . .
H98 H 1.160714 0.442357 0.415161 0.105 Uiso 1 1 calc R U . . .
C99 C 1.1332(10) 0.5564(14) 0.41091(13) 0.110(5) Uani 1 1 d . U . . .
H99 H 1.180393 0.585944 0.403264 0.132 Uiso 1 1 calc R U . . .
C100 C 1.0780(9) 0.5950(12) 0.41468(13) 0.099(4) Uani 1 1 d . U . . .
H100 H 1.084374 0.649901 0.409336 0.119 Uiso 1 1 calc R U . . .
C101 C 1.0088(8) 0.5561(9) 0.42666(12) 0.078(3) Uani 1 1 d . U . . .
H101 H 0.971356 0.585624 0.429597 0.094 Uiso 1 1 calc R U . . .
C102 C 0.9991(7) 0.4705(8) 0.43394(10) 0.066(2) Uani 1 1 d . U . . .
C103 C 1.0999(10) 0.4058(15) 0.47276(14) 0.144(6) Uani 1 1 d D U . . .
C104 C 1.1848(7) 0.4981(15) 0.48022(13) 0.129(5) Uani 1 1 d D U . . .
C105 C 1.2352(10) 0.5931(15) 0.47502(16) 0.112(4) Uani 1 1 d . U . . .
H105 H 1.208002 0.613478 0.467390 0.134 Uiso 1 1 calc R U . . .
C106 C 1.3287(11) 0.6608(16) 0.48117(19) 0.120(4) Uani 1 1 d . U . . .
H106 H 1.363067 0.727303 0.477981 0.144 Uiso 1 1 calc R U . . .
C107 C 1.3682(10) 0.6286(17) 0.49171(15) 0.114(5) Uani 1 1 d . U . . .
H107 H 1.432212 0.672714 0.495360 0.136 Uiso 1 1 calc R U . . .
C108 C 1.2294(10) 0.474(2) 0.49175(16) 0.168(7) Uani 1 1 d . U . . .
H108 H 1.193938 0.410271 0.495980 0.202 Uiso 1 1 calc R U . . .
C97 C 1.0571(7) 0.4302(10) 0.42956(11) 0.076(3) Uani 1 1 d . U . . .
C96 C 1.0382(8) 0.3473(10) 0.43961(12) 0.080(3) Uani 1 1 d . U . . .
H96A H 1.100277 0.349390 0.442329 0.096 Uiso 1 1 calc R U . . .
H96B H 0.993183 0.282979 0.435008 0.096 Uiso 1 1 calc R U . . .
C95 C 0.9913(8) 0.3651(9) 0.45279(10) 0.071(2) Uani 1 1 d . U . . .
H95 H 0.948965 0.303933 0.458578 0.085 Uiso 1 1 calc R U . . .
C94 C 0.9324(6) 0.4136(8) 0.44624(9) 0.0603(19) Uani 1 1 d . U . . .
H94 H 0.870137 0.359924 0.441859 0.072 Uiso 1 1 calc R U . . .
C93 C 0.8110(6) 0.4431(6) 0.45863(8) 0.0505(17) Uani 1 1 d . U . . .
C92 C 0.6419(17) 0.716(2) 0.5368(3) 0.180(7) Uani 1 1 d . U . . .
H92 H 0.690839 0.765028 0.542932 0.216 Uiso 1 1 calc R U . . .
C91 C 0.5521(18) 0.717(2) 0.5332(3) 0.195(8) Uani 1 1 d . U . . .
H91 H 0.544671 0.771551 0.535855 0.233 Uiso 1 1 calc R U . . .
C90 C 0.4808(14) 0.640(2) 0.5262(2) 0.171(7) Uani 1 1 d . U . . .
H90 H 0.420642 0.639604 0.524737 0.205 Uiso 1 1 calc R U . . .
C89 C 0.5769(11) 0.5768(18) 0.52322(14) 0.134(5) Uani 1 1 d . U . . .
H89 H 0.587805 0.530312 0.518106 0.161 Uiso 1 1 calc R U . . .
Zn1 Zn 1.23846(10) 0.76240(10) 0.57434(2) 0.0754(3) Uani 1 1 d . . . . .
N1 N 1.4384(7) 1.0073(7) 0.51823(9) 0.089(3) Uani 1 1 d . U . . .
H1 H 1.404826 0.969833 0.525686 0.106 Uiso 1 1 calc R U . . .
O1 O 1.4373(9) 1.0306(7) 0.49388(10) 0.152(6) Uani 1 1 d . U . . .
C1 C 1.3089(7) 0.8796(8) 0.50352(10) 0.078(3) Uani 1 1 d . U . . .
Zn2 Zn 0.61988(13) 0.0817(2) 0.47273(2) 0.1584(12) Uani 1 1 d . U . . .
O2 O 1.5537(5) 1.0113(5) 0.54197(7) 0.0708(17) Uani 1 1 d . U . . .
C2 C 1.2903(7) 0.8036(7) 0.51351(10) 0.067(2) Uani 1 1 d . U . . .
H2 H 1.334202 0.815772 0.521466 0.080 Uiso 1 1 calc R U . . .
N2 N 1.3891(6) 0.8083(6) 0.57303(9) 0.0659(17) Uani 1 1 d . U . . .
O3 O 1.6908(6) 1.0038(9) 0.54725(11) 0.116(3) Uani 1 1 d . U . . .
C3 C 1.2077(6) 0.7107(6) 0.51178(9) 0.0556(18) Uani 1 1 d . U . . .
Zn3 Zn 0.38047(14) 0.4629(3) 0.50918(2) 0.1622(12) Uani 1 1 d . U . . .
N3 N 1.0795(6) 0.8001(6) 0.47003(10) 0.074(2) Uani 1 1 d . U . . .
H3 H 1.100089 0.856414 0.474592 0.089 Uiso 1 1 calc R U . . .
C4 C 1.1453(6) 0.6884(6) 0.49939(8) 0.0486(16) Uani 1 1 d . U . . .
H4 H 1.091208 0.623865 0.498020 0.058 Uiso 1 1 calc R U . . .
O4 O 1.0654(4) 0.6508(4) 0.47079(7) 0.0588(14) Uani 1 1 d . U . . .
C5 C 1.1651(6) 0.7647(6) 0.48891(9) 0.0533(17) Uani 1 1 d . U . . .
O5 O 1.1781(7) 0.8993(8) 0.44407(10) 0.111(3) Uani 1 1 d . U . . .
N5 N 1.0944(5) 0.5608(5) 0.52505(7) 0.0525(15) Uani 1 1 d . U . . .
H5 H 1.048259 0.562344 0.519760 0.063 Uiso 1 1 calc R U . . .
O6 O 1.2518(7) 0.8141(9) 0.45128(13) 0.116(3) Uani 1 1 d . U . . .
N6 N 0.6810(9) 0.2186(12) 0.48463(11) 0.128(5) Uani 1 1 d . U . . .
C6 C 1.2457(7) 0.8589(6) 0.49116(10) 0.062(2) Uani 1 1 d . U . . .
H6 H 1.258376 0.909861 0.484357 0.074 Uiso 1 1 calc R U . . .
C7 C 1.4047(8) 0.9802(9) 0.50500(13) 0.097(4) Uani 1 1 d . U . . .
O7 O 1.2592(5) 0.6346(5) 0.52997(7) 0.0702(17) Uani 1 1 d . U . . .
N7 N 0.5602(7) 0.5671(9) 0.46340(10) 0.090(3) Uani 1 1 d . U . . .
H7 H 0.591507 0.559025 0.455992 0.108 Uiso 1 1 calc R U . . .
C8 C 1.5329(7) 1.1006(9) 0.52116(11) 0.087(3) Uani 1 1 d . U . . .
H8 H 1.563028 1.128142 0.511357 0.105 Uiso 1 1 calc R U . . .
N8 N 0.6117(6) 0.4191(6) 0.40872(10) 0.0701(19) Uani 1 1 d . U . . .
O8 O 0.9291(6) 0.3700(5) 0.52019(8) 0.081(2) Uani 1 1 d . U . . .
C9 C 1.6104(7) 1.0863(9) 0.53004(11) 0.082(3) Uani 1 1 d . U . . .
H9 H 1.647378 1.064464 0.523559 0.098 Uiso 1 1 calc R U . . .
N9 N 0.9215(6) 0.7200(6) 0.51194(10) 0.075(2) Uani 1 1 d . U . . .
H9A H 0.900747 0.755532 0.507336 0.089 Uiso 1 1 calc R U . . .
O9 O 0.9775(8) 0.3758(12) 0.49894(11) 0.143(5) Uani 1 1 d . U . . .
C10 C 1.6773(8) 1.1864(10) 0.53673(12) 0.098(4) Uani 1 1 d . U . . .
H10A H 1.698815 1.180178 0.546718 0.118 Uiso 1 1 calc R U . . .
H10B H 1.736132 1.225236 0.530503 0.118 Uiso 1 1 calc R U . . .
O10 O 0.5665(9) 0.5983(12) 0.48775(10) 0.142(5) Uani 1 1 d . U . . .
N10 N 0.4865(9) 0.5659(16) 0.52133(13) 0.141(4) Uani 1 1 d . U . . .
O11 O 0.4463(5) 0.4590(6) 0.43989(7) 0.0760(18) Uani 1 1 d . U . . .
N11 N 0.9061(5) 0.4660(6) 0.45668(8) 0.0567(16) Uani 1 1 d . U . . .
H11 H 0.952631 0.513683 0.461913 0.068 Uiso 1 1 calc R U . . .
O12 O 0.3067(7) 0.3115(8) 0.43435(11) 0.116(3) Uani 1 1 d . U . . .
O13 O 0.9346(4) 0.5841(4) 0.51109(7) 0.0580(13) Uani 1 1 d . U . . .
O14 O 0.8234(7) 0.7248(9) 0.53754(11) 0.117(3) Uani 1 1 d . U . . .
O15 O 0.7471(6) 0.5608(9) 0.53008(11) 0.104(3) Uani 1 1 d . U . . .
C17 C 1.6051(8) 0.9803(10) 0.54949(12) 0.081(3) Uani 1 1 d . U . . .
O17 O 1.0725(6) 0.4430(6) 0.46157(8) 0.0780(19) Uani 1 1 d . U . . .
O16 O 0.7398(5) 0.3750(6) 0.45208(8) 0.0754(18) Uani 1 1 d . U . . .
C18 C 1.5428(7) 0.9032(8) 0.56103(10) 0.068(2) Uani 1 1 d . U . . .
O18 O 1.0702(10) 0.3008(10) 0.47373(14) 0.141(4) Uani 1 1 d . U . . .
N19 N 1.3193(8) 0.5368(16) 0.49705(11) 0.129(5) Uani 1 1 d . U . . .
C19 C 1.5841(9) 0.8624(10) 0.57040(12) 0.084(3) Uani 1 1 d . U . . .
H19 H 1.651228 0.880386 0.569324 0.100 Uiso 1 1 calc R U . . .
C20 C 1.5297(9) 0.7989(10) 0.58071(13) 0.083(3) Uani 1 1 d . U . . .
H20 H 1.557665 0.772253 0.587226 0.099 Uiso 1 1 calc R U . . .
C21 C 1.4320(10) 0.7720(8) 0.58188(11) 0.078(3) Uani 1 1 d . U . . .
H21 H 1.393214 0.725892 0.589249 0.093 Uiso 1 1 calc R U . . .
C24 C 1.0205(8) 0.7803(10) 0.45596(13) 0.083(3) Uani 1 1 d . U . . .
H24 H 0.971190 0.708440 0.455550 0.100 Uiso 1 1 calc R U . . .
C25 C 1.0861(9) 0.8080(11) 0.44166(15) 0.103(4) Uani 1 1 d . U . . .
H25 H 1.097111 0.753340 0.438402 0.123 Uiso 1 1 calc R U . . .
C26 C 1.0254(14) 0.8270(14) 0.4309(2) 0.134(5) Uani 1 1 d . U . . .
H26A H 1.068216 0.880950 0.424067 0.161 Uiso 1 1 calc R U . . .
H26B H 0.983421 0.767177 0.424996 0.161 Uiso 1 1 calc R U . . .
C33 C 1.2562(10) 0.8874(14) 0.44879(16) 0.112(5) Uani 1 1 d . U . . .
C35 C 1.4237(7) 0.9930(7) 0.45816(10) 0.139(6) Uani 1 1 d G U . . .
H35 H 1.418628 0.933176 0.461423 0.167 Uiso 1 1 calc R U . . .
C34 C 1.3438(6) 0.9919(7) 0.45099(11) 0.145(7) Uani 1 1 d G U . . .
C38 C 1.3513(7) 1.0804(9) 0.44617(14) 0.193(10) Uani 1 1 d G U . . .
H38 H 1.297308 1.079699 0.441317 0.232 Uiso 1 1 calc R U . . .
C37 C 1.4386(9) 1.1700(7) 0.44852(16) 0.232(11) Uani 1 1 d G U . . .
H37 H 1.443589 1.229898 0.445255 0.278 Uiso 1 1 calc R U . . .
C36 C 1.5184(8) 1.1711(7) 0.45569(14) 0.201(11) Uani 1 1 d G U . . .
H36 H 1.577390 1.231738 0.457277 0.241 Uiso 1 1 calc R U . . .
N4 N 1.5109(6) 1.0826(8) 0.46051(11) 0.158(7) Uani 1 1 d G U . . .
C39 C 1.1907(6) 0.6337(6) 0.52339(9) 0.0541(18) Uani 1 1 d . U . . .
C40 C 1.0674(7) 0.4798(6) 0.53563(9) 0.0594(19) Uani 1 1 d . U . . .
H40 H 1.129809 0.489071 0.540078 0.071 Uiso 1 1 calc R U . . .
C41 C 1.0128(9) 0.3754(7) 0.52869(11) 0.077(3) Uani 1 1 d . U . . .
H41 H 1.055701 0.356598 0.523055 0.092 Uiso 1 1 calc R U . . .
C43 C 0.9414(7) 0.3745(7) 0.55215(11) 0.073(2) Uani 1 1 d . U . . .
C42 C 0.9614(9) 0.3099(8) 0.54273(12) 0.083(3) Uani 1 1 d . U . . .
H42A H 0.899596 0.249477 0.540029 0.099 Uiso 1 1 calc R U . . .
H42B H 1.005611 0.291096 0.547749 0.099 Uiso 1 1 calc R U . . .
C44 C 0.8775(8) 0.3522(11) 0.56412(13) 0.092(3) Uani 1 1 d . U . . .
H44 H 0.841223 0.286077 0.567451 0.110 Uiso 1 1 calc R U . . .
C45 C 0.8661(10) 0.4191(14) 0.57084(13) 0.113(5) Uani 1 1 d . U . . .
H45 H 0.819460 0.399857 0.578595 0.135 Uiso 1 1 calc R U . . .
C46 C 0.9208(9) 0.5192(12) 0.56694(15) 0.098(4) Uani 1 1 d . U . . .
H46 H 0.912313 0.567701 0.571901 0.118 Uiso 1 1 calc R U . . .
C48 C 1.0007(6) 0.4739(7) 0.54819(9) 0.065(2) Uani 1 1 d . U . . .
C47 C 0.9903(8) 0.5446(9) 0.55510(11) 0.076(3) Uani 1 1 d . U . . .
H47 H 1.028973 0.611337 0.552112 0.092 Uiso 1 1 calc R U . . .
C49 C 0.9124(10) 0.3653(16) 0.50693(18) 0.134(6) Uani 1 1 d . U . . .
C55 C 0.5970(9) 0.5797(12) 0.47725(12) 0.092(3) Uani 1 1 d . U . . .
C54 C 0.7633(10) 0.3579(10) 0.50656(14) 0.104(4) Uani 1 1 d . U . . .
H54 H 0.789276 0.401611 0.514689 0.124 Uiso 1 1 calc R U . . .
C53 C 0.6696(10) 0.3354(10) 0.50046(17) 0.113(4) Uani 1 1 d . U . . .
H53 H 0.635720 0.368427 0.503480 0.136 Uiso 1 1 calc R U . . .
C52 C 0.6320(11) 0.2612(13) 0.48974(16) 0.122(6) Uani 1 1 d . U . . .
H52 H 0.568238 0.240351 0.485924 0.146 Uiso 1 1 calc R U . . .
C51 C 0.7720(11) 0.2396(18) 0.49063(15) 0.161(7) Uani 1 1 d . U . . .
H51B H 0.804541 0.204459 0.488010 0.194 Uiso 1 1 calc R U . . .
C50 C 0.8118(9) 0.3199(17) 0.50121(13) 0.141(6) Uani 1 1 d . U . . .
C56 C 0.4674(8) 0.5671(12) 0.46088(11) 0.087(3) Uani 1 1 d . U . . .
H56 H 0.437348 0.564985 0.470682 0.105 Uiso 1 1 calc R U . . .
C57 C 0.3918(7) 0.4748(11) 0.45183(12) 0.084(3) Uani 1 1 d . U . . .
H57 H 0.354149 0.415133 0.458133 0.100 Uiso 1 1 calc R U . . .
C58 C 0.3242(8) 0.5121(13) 0.44487(13) 0.096(3) Uani 1 1 d . U . . .
H58A H 0.302652 0.484971 0.434849 0.115 Uiso 1 1 calc R U . . .
H58B H 0.265368 0.492940 0.451047 0.115 Uiso 1 1 calc R U . . .
C65 C 0.3962(9) 0.3743(11) 0.43255(13) 0.087(3) Uani 1 1 d . U . . .
C66 C 0.4548(7) 0.3584(8) 0.42074(12) 0.071(2) Uani 1 1 d . U . . .
C70 C 0.5538(7) 0.4281(8) 0.41912(11) 0.066(2) Uani 1 1 d . U . . .
H70 H 0.582197 0.483653 0.425455 0.079 Uiso 1 1 calc R U . . .
C69 C 0.5672(9) 0.3390(8) 0.39977(11) 0.074(2) Uani 1 1 d . U . . .
H69 H 0.605787 0.331739 0.392353 0.089 Uiso 1 1 calc R U . . .
C68 C 0.4712(10) 0.2691(9) 0.40082(13) 0.087(3) Uani 1 1 d . U . . .
H68 H 0.443477 0.214206 0.394340 0.104 Uiso 1 1 calc R U . . .
C67 C 0.4131(8) 0.2793(10) 0.41172(12) 0.081(3) Uani 1 1 d . U . . .
H67 H 0.345489 0.231234 0.412731 0.097 Uiso 1 1 calc R U . . .
C71 C 0.7534(7) 0.6118(8) 0.49053(11) 0.066(2) Uani 1 1 d . U . . .
H71 H 0.741702 0.650980 0.497290 0.080 Uiso 1 1 calc R U . . .
C72 C 0.6895(7) 0.5680(10) 0.47846(11) 0.074(3) Uani 1 1 d . U . . .
C73 C 0.7122(6) 0.5126(8) 0.46819(10) 0.064(2) Uani 1 1 d . U . . .
H73 H 0.669760 0.482018 0.460044 0.076 Uiso 1 1 calc R U . . .
C74 C 0.7919(6) 0.5030(7) 0.46986(9) 0.0571(19) Uani 1 1 d . U . . .
C75 C 0.8531(6) 0.5409(6) 0.48257(8) 0.0498(16) Uani 1 1 d . U . . .
H75 H 0.905426 0.528207 0.484229 0.060 Uiso 1 1 calc R U . . .
C76 C 0.8338(6) 0.5978(7) 0.49258(10) 0.0582(19) Uani 1 1 d . U . . .
C77 C 0.8994(6) 0.6332(6) 0.50605(9) 0.0539(17) Uani 1 1 d . U . . .
C78 C 0.9776(9) 0.7598(9) 0.52546(14) 0.089(3) Uani 1 1 d . U . . .
H78 H 1.025101 0.734828 0.525642 0.106 Uiso 1 1 calc R U . . .
C79 C 0.9171(9) 0.7204(13) 0.54004(15) 0.102(4) Uani 1 1 d . U . . .
H79 H 0.905172 0.654090 0.543102 0.123 Uiso 1 1 calc R U . . .
C80 C 0.9770(13) 0.8027(14) 0.55125(19) 0.125(5) Uani 1 1 d . U . . .
H80A H 1.019810 0.786617 0.557231 0.150 Uiso 1 1 calc R U . . .
H80B H 0.932948 0.812996 0.557897 0.150 Uiso 1 1 calc R U . . .
C88 C 0.6534(11) 0.6429(18) 0.53116(16) 0.140(5) Uani 1 1 d D U . . .
C87 C 0.7396(10) 0.6317(16) 0.53342(17) 0.119(5) Uani 1 1 d D U . . .
N13 N 1.1250(8) 0.7523(8) 0.59546(13) 0.092(3) Uani 1 1 d . U . . .
O19 O 1.0874(6) 0.7338(7) 0.58301(10) 0.093(2) Uani 1 1 d . U . . .
O20 O 1.2187(7) 0.7868(7) 0.59659(9) 0.093(2) Uani 1 1 d . U . . .
O21 O 1.0763(9) 0.7428(10) 0.60677(12) 0.130(4) Uani 1 1 d . U . . .
N14 N 1.2468(8) 0.8733(8) 0.55323(11) 0.091(3) Uani 1 1 d . U . . .
O22 O 1.2145(6) 0.7828(7) 0.55204(9) 0.087(2) Uani 1 1 d . U . . .
O23 O 1.2620(6) 0.9118(6) 0.56561(9) 0.0835(19) Uani 1 1 d . U . . .
O24 O 1.2565(12) 0.9233(9) 0.54177(13) 0.147(5) Uani 1 1 d . U . . .
N15 N 0.758(2) 0.117(2) 0.4513(3) 0.108(6) Uani 0.65(2) 1 d . U P A 1
O81 O 0.801(2) 0.109(2) 0.4418(3) 0.131(7) Uani 0.65(2) 1 d . U P A 1
O82 O 0.7437(17) 0.1765(17) 0.4504(2) 0.125(6) Uani 0.65(2) 1 d . U P A 1
O83 O 0.7204(18) 0.0512(17) 0.4621(2) 0.130(6) Uani 0.65(2) 1 d . U P A 1
N1A N 0.763(3) 0.115(3) 0.4517(3) 0.123(11) Uani 0.35(2) 1 d D U P A 2
O1A O 0.763(3) 0.114(3) 0.4655(3) 0.144(9) Uani 0.35(2) 1 d D U P A 2
O2A O 0.687(3) 0.099(4) 0.4449(4) 0.167(13) Uani 0.35(2) 1 d D U P A 2
O3A O 0.839(3) 0.133(5) 0.4448(5) 0.148(14) Uani 0.35(2) 1 d D U P A 2
N18 N 0.432(3) 0.403(3) 0.4938(4) 0.120(7) Uani 0.29(2) 1 d D U P B 3
O25 O 0.445(4) 0.390(5) 0.5070(4) 0.128(7) Uani 0.29(2) 1 d D U P B 3
O26 O 0.366(4) 0.409(4) 0.4868(6) 0.119(9) Uani 0.29(2) 1 d D U P B 3
O27 O 0.492(4) 0.377(4) 0.4902(5) 0.129(7) Uani 0.29(2) 1 d D U P B 3
N1B N 0.4295(18) 0.356(2) 0.4899(2) 0.130(6) Uani 0.71(2) 1 d . U P B 4
O1B O 0.359(2) 0.360(3) 0.4864(3) 0.164(9) Uani 0.71(2) 1 d . U P B 4
O2B O 0.4626(18) 0.313(2) 0.4821(3) 0.176(9) Uani 0.71(2) 1 d . U P B 4
O3B O 0.4641(15) 0.3777(17) 0.5020(2) 0.120(5) Uani 0.71(2) 1 d . U P B 4
N17 N 0.265(4) 0.385(3) 0.5316(4) 0.127(8) Uani 0.36(2) 1 d D U P B 3
O29 O 0.337(4) 0.465(3) 0.5359(4) 0.167(15) Uani 0.36(2) 1 d D U P B 3
O28 O 0.244(2) 0.378(3) 0.5180(3) 0.123(7) Uani 0.36(2) 1 d D U P B 3
O30 O 0.204(3) 0.320(2) 0.5401(4) 0.096(8) Uani 0.36(2) 1 d D U P B 3
N1C N 0.2361(15) 0.3511(12) 0.53029(18) 0.090(4) Uani 0.64(2) 1 d D U P B 4
O1C O 0.2643(19) 0.4419(13) 0.5302(3) 0.132(7) Uani 0.64(2) 1 d D U P B 4
O2C O 0.2727(18) 0.3311(19) 0.5195(2) 0.145(7) Uani 0.64(2) 1 d D U P B 4
O3C O 0.164(2) 0.2827(19) 0.5363(3) 0.133(9) Uani 0.64(2) 1 d D U P B 4
N16 N 0.561(4) -0.036(5) 0.4899(6) 0.124(9) Uani 0.34(3) 1 d . U P A 1
O78 O 0.525(3) -0.026(5) 0.4759(4) 0.139(10) Uani 0.34(3) 1 d . U P A 1
O79 O 0.626(5) 0.041(5) 0.4956(6) 0.134(12) Uani 0.34(3) 1 d . U P A 1
O80 O 0.514(4) -0.115(4) 0.4976(6) 0.149(13) Uani 0.34(3) 1 d . U P A 1
N1D N 0.574(3) -0.086(3) 0.4915(3) 0.146(9) Uani 0.66(3) 1 d . U P A 2
O1D O 0.5406(16) -0.0781(19) 0.4790(2) 0.129(7) Uani 0.66(3) 1 d . U P A 2
O2D O 0.644(2) 0.004(3) 0.4964(4) 0.154(12) Uani 0.66(3) 1 d . U P A 2
O3D O 0.537(2) -0.159(3) 0.5002(3) 0.177(11) Uani 0.66(3) 1 d . U P A 2

loop_
_atom_site_aniso_label
_atom_site_aniso_U_11
_atom_site_aniso_U_22
_atom_site_aniso_U_33
_atom_site_aniso_U_23
_atom_site_aniso_U_13
_atom_site_aniso_U_12
C59 0.069(6) 0.161(9) 0.075(6) -0.026(6) -0.007(5) 0.082(6)
C64 0.092(7) 0.146(8) 0.073(6) -0.020(6) -0.002(5) 0.079(6)
C63 0.082(8) 0.154(11) 0.108(9) -0.028(9) -0.014(7) 0.052(8)
C62 0.111(10) 0.143(11) 0.120(11) -0.015(9) -0.018(8) 0.055(9)
C61 0.132(11) 0.164(12) 0.130(11) 0.005(10) -0.009(9) 0.090(10)
C60 0.097(8) 0.188(12) 0.080(7) -0.027(8) -0.016(6) 0.080(8)
C27 0.198(14) 0.167(12) 0.166(12) 0.031(10) -0.049(11) 0.126(11)
C28 0.29(2) 0.240(18) 0.208(17) 0.027(15) -0.079(16) 0.191(15)
C29 0.31(2) 0.31(2) 0.25(2) 0.020(18) -0.066(18) 0.252(17)
C30 0.30(2) 0.32(2) 0.241(19) -0.016(18) -0.058(17) 0.255(17)
C31 0.238(17) 0.29(2) 0.201(15) -0.018(15) -0.070(14) 0.207(15)
C32 0.152(11) 0.195(13) 0.146(11) 0.031(10) -0.036(9) 0.124(10)
C11 0.068(6) 0.061(5) 0.076(6) 0.010(5) -0.007(5) -0.015(4)
C12 0.116(10) 0.083(8) 0.098(8) 0.011(7) -0.026(8) -0.001(7)
C13 0.139(12) 0.104(10) 0.125(11) -0.012(8) -0.014(10) 0.031(9)
C14 0.117(10) 0.134(11) 0.121(10) 0.008(9) -0.011(8) 0.064(9)
C15 0.099(8) 0.108(9) 0.104(9) 0.021(7) -0.023(7) 0.031(7)
C16 0.087(7) 0.078(6) 0.071(6) 0.014(5) -0.013(5) 0.015(5)
C84 0.179(16) 0.127(12) 0.245(18) -0.026(14) -0.076(15) 0.042(12)
C83 0.218(19) 0.130(13) 0.26(2) -0.070(14) -0.062(18) 0.061(14)
C82 0.222(18) 0.115(11) 0.237(17) -0.097(11) -0.044(15) 0.084(12)
C81 0.159(12) 0.125(9) 0.165(11) -0.092(9) -0.064(9) 0.080(8)
C86 0.130(11) 0.094(8) 0.156(11) -0.057(7) -0.037(9) 0.046(7)
C85 0.177(16) 0.106(11) 0.202(15) -0.060(10) -0.042(13) 0.025(11)
C22 0.067(5) 0.060(5) 0.062(5) 0.004(4) 0.002(4) 0.014(4)
C23 0.045(4) 0.048(4) 0.062(4) 0.005(3) -0.004(3) 0.018(3)
C98 0.061(5) 0.125(9) 0.065(6) -0.032(6) 0.005(4) 0.039(6)
C99 0.069(6) 0.150(11) 0.059(6) -0.022(6) 0.011(5) 0.015(7)
C100 0.061(6) 0.124(9) 0.066(6) 0.008(6) -0.002(5) 0.012(6)
C101 0.061(5) 0.099(7) 0.069(5) -0.003(5) -0.011(4) 0.035(5)
C102 0.059(5) 0.089(6) 0.054(4) -0.013(4) -0.004(4) 0.040(4)
C103 0.074(7) 0.225(14) 0.070(7) 0.047(9) -0.007(6) 0.027(9)
C104 0.041(5) 0.262(13) 0.058(5) 0.015(8) 0.013(4) 0.055(7)
C105 0.073(7) 0.205(12) 0.091(7) -0.061(8) -0.016(5) 0.096(8)
C106 0.083(7) 0.190(11) 0.126(9) -0.069(9) -0.040(7) 0.097(8)
C107 0.069(7) 0.214(14) 0.075(7) -0.057(9) -0.016(6) 0.083(8)
C108 0.055(6) 0.316(17) 0.070(7) 0.044(10) -0.008(5) 0.044(9)
C97 0.059(5) 0.122(7) 0.054(4) -0.026(5) -0.006(4) 0.051(5)
C96 0.072(6) 0.109(7) 0.077(6) -0.028(5) -0.007(5) 0.058(6)
C95 0.089(6) 0.100(6) 0.050(4) -0.013(4) -0.007(4) 0.067(5)
C94 0.051(4) 0.085(6) 0.052(4) -0.001(4) 0.000(3) 0.039(4)
C93 0.042(4) 0.067(5) 0.044(3) -0.008(3) -0.001(3) 0.028(3)
C92 0.132(11) 0.290(18) 0.161(13) -0.108(13) -0.053(10) 0.139(12)
C91 0.160(12) 0.295(18) 0.197(15) -0.146(14) -0.038(11) 0.165(13)
C90 0.112(10) 0.305(18) 0.128(11) -0.112(12) -0.050(8) 0.129(11)
C89 0.090(7) 0.277(16) 0.064(6) -0.040(9) -0.014(6) 0.112(9)
Zn1 0.0720(7) 0.0735(7) 0.0717(6) 0.0195(5) 0.0194(5) 0.0295(5)
N1 0.070(5) 0.068(5) 0.060(4) 0.021(4) -0.008(4) -0.017(4)
O1 0.154(9) 0.084(5) 0.067(5) 0.027(4) -0.031(5) -0.053(6)
C1 0.055(5) 0.069(5) 0.058(5) 0.020(4) -0.015(4) -0.007(4)
Zn2 0.0722(9) 0.226(3) 0.0876(11) -0.0362(13) -0.0086(8) 0.0073(12)
O2 0.055(3) 0.076(4) 0.053(3) 0.010(3) -0.001(3) 0.011(3)
C2 0.059(5) 0.057(5) 0.058(5) 0.002(4) -0.011(4) 0.009(4)
N2 0.073(4) 0.055(4) 0.059(4) 0.005(3) 0.010(3) 0.024(3)
O3 0.061(4) 0.152(9) 0.116(7) 0.044(6) 0.034(4) 0.040(5)
C3 0.046(4) 0.055(4) 0.052(4) 0.009(3) 0.007(3) 0.016(3)
Zn3 0.0738(10) 0.295(3) 0.0854(11) 0.0301(15) -0.0074(8) 0.0682(15)
N3 0.074(5) 0.058(4) 0.085(5) 0.007(4) -0.024(4) 0.028(4)
C4 0.042(3) 0.054(4) 0.047(4) 0.002(3) 0.008(3) 0.022(3)
O4 0.047(3) 0.062(3) 0.061(3) 0.003(3) -0.010(2) 0.023(3)
C5 0.040(4) 0.048(4) 0.058(4) 0.007(3) -0.001(3) 0.011(3)
O5 0.084(5) 0.116(6) 0.095(5) 0.038(5) -0.021(4) 0.021(5)
N5 0.047(3) 0.053(3) 0.041(3) 0.010(3) -0.004(3) 0.013(3)
O6 0.066(5) 0.108(7) 0.129(8) 0.016(6) 0.005(5) 0.010(5)
N6 0.064(6) 0.167(9) 0.057(5) 0.004(6) 0.010(4) -0.016(6)
C6 0.068(5) 0.047(4) 0.061(5) 0.011(4) 0.000(4) 0.022(4)
C7 0.064(6) 0.081(6) 0.080(7) 0.024(5) -0.015(5) -0.013(5)
O7 0.053(3) 0.080(4) 0.057(3) 0.016(3) -0.007(3) 0.018(3)
N7 0.068(5) 0.170(9) 0.065(4) -0.040(5) -0.015(4) 0.085(6)
C8 0.056(5) 0.083(6) 0.056(5) 0.012(4) 0.008(4) -0.015(4)
N8 0.069(4) 0.077(5) 0.075(5) 0.009(4) 0.017(4) 0.044(4)
O8 0.106(5) 0.049(3) 0.058(3) 0.001(3) -0.027(3) 0.017(3)
C9 0.050(5) 0.096(6) 0.056(5) 0.018(5) 0.003(4) 0.005(4)
N9 0.071(5) 0.064(4) 0.087(5) -0.031(4) -0.023(4) 0.033(4)
O9 0.083(6) 0.224(13) 0.078(5) -0.002(7) 0.014(5) 0.043(7)
C10 0.058(5) 0.107(8) 0.061(5) 0.011(5) 0.000(4) -0.010(5)
O10 0.146(8) 0.314(15) 0.073(5) -0.071(7) -0.037(5) 0.194(10)
N10 0.093(6) 0.280(13) 0.075(6) -0.052(8) -0.013(5) 0.112(8)
O11 0.053(3) 0.117(5) 0.059(3) -0.009(4) 0.002(3) 0.043(4)
N11 0.045(3) 0.078(4) 0.055(3) -0.016(3) -0.007(3) 0.036(3)
O12 0.073(5) 0.121(7) 0.107(7) -0.007(5) 0.031(5) 0.013(5)
O13 0.042(3) 0.062(3) 0.069(3) -0.010(3) -0.008(2) 0.024(3)
O14 0.104(6) 0.172(8) 0.107(6) -0.077(6) -0.038(5) 0.092(6)
O15 0.070(5) 0.153(8) 0.096(6) -0.006(6) -0.002(4) 0.061(5)
C17 0.066(6) 0.098(7) 0.062(5) -0.006(5) 0.010(4) 0.028(5)
O17 0.092(5) 0.114(5) 0.060(4) -0.019(3) -0.018(3) 0.076(4)
O16 0.049(3) 0.099(5) 0.075(4) -0.023(4) -0.002(3) 0.034(3)
C18 0.069(5) 0.074(5) 0.054(4) -0.010(4) 0.004(4) 0.029(4)
O18 0.140(9) 0.132(8) 0.134(9) 0.043(7) -0.024(7) 0.055(8)
N19 0.059(5) 0.269(15) 0.055(5) -0.003(7) -0.002(4) 0.078(8)
C19 0.079(6) 0.103(8) 0.063(5) -0.008(5) 0.002(5) 0.041(6)
C20 0.092(7) 0.098(7) 0.071(6) 0.005(5) -0.007(5) 0.057(6)
C21 0.109(7) 0.066(5) 0.053(5) -0.002(4) -0.011(5) 0.039(5)
C24 0.067(5) 0.099(7) 0.086(6) 0.028(5) -0.016(5) 0.043(5)
C25 0.074(6) 0.100(8) 0.093(7) 0.029(6) -0.015(5) 0.011(5)
C26 0.125(11) 0.119(10) 0.119(9) 0.045(8) -0.029(8) 0.033(8)
C33 0.072(7) 0.119(9) 0.094(8) 0.057(7) -0.001(6) 0.010(7)
C35 0.093(8) 0.156(11) 0.069(7) 0.029(8) 0.002(6) -0.012(8)
C34 0.095(8) 0.151(10) 0.077(7) 0.056(7) -0.016(6) -0.021(8)
C38 0.142(12) 0.136(11) 0.152(13) 0.073(11) -0.061(11) -0.042(10)
C37 0.180(14) 0.148(12) 0.188(15) 0.085(12) -0.093(13) -0.051(11)
C36 0.115(11) 0.181(13) 0.124(11) 0.083(11) -0.036(9) -0.063(11)
N4 0.097(7) 0.150(10) 0.082(7) 0.036(7) -0.027(6) -0.048(7)
C39 0.043(4) 0.057(4) 0.049(4) 0.002(3) -0.001(3) 0.016(3)
C40 0.056(4) 0.054(4) 0.049(4) 0.008(3) -0.002(3) 0.013(3)
C41 0.099(7) 0.052(4) 0.060(5) 0.006(4) -0.009(5) 0.023(5)
C43 0.053(5) 0.065(5) 0.064(5) 0.015(4) 0.000(4) 0.003(4)
C42 0.091(7) 0.064(5) 0.065(5) 0.026(4) -0.009(5) 0.017(5)
C44 0.060(5) 0.112(8) 0.059(5) 0.027(6) 0.001(4) 0.009(6)
C45 0.074(7) 0.154(12) 0.054(6) 0.004(6) 0.010(5) 0.015(7)
C46 0.063(6) 0.132(9) 0.080(7) -0.014(7) 0.002(5) 0.034(6)
C48 0.050(4) 0.070(5) 0.046(4) 0.006(4) -0.006(3) 0.009(4)
C47 0.065(5) 0.075(6) 0.065(5) -0.013(4) -0.016(4) 0.017(5)
C49 0.066(6) 0.178(13) 0.091(8) -0.040(8) 0.019(6) 0.012(7)
C55 0.073(6) 0.168(10) 0.065(5) -0.016(6) -0.001(5) 0.083(7)
C54 0.069(6) 0.084(7) 0.074(6) 0.037(5) -0.009(5) -0.025(5)
C53 0.089(7) 0.073(6) 0.106(8) 0.025(6) -0.038(6) -0.014(5)
C52 0.080(8) 0.129(10) 0.077(8) 0.048(7) -0.028(6) -0.007(7)
C51 0.070(7) 0.252(15) 0.061(7) -0.042(8) 0.000(5) 0.005(8)
C50 0.049(5) 0.213(13) 0.049(5) -0.006(7) 0.006(4) -0.019(7)
C56 0.067(5) 0.168(9) 0.057(5) -0.017(5) 0.004(4) 0.082(6)
C57 0.050(5) 0.131(8) 0.058(5) -0.007(5) 0.008(4) 0.036(5)
C58 0.060(5) 0.170(10) 0.066(6) -0.008(7) -0.004(5) 0.064(6)
C65 0.068(6) 0.116(8) 0.072(6) 0.006(6) 0.010(5) 0.042(6)
C66 0.063(5) 0.081(6) 0.067(5) 0.010(4) 0.006(4) 0.034(5)
C70 0.069(5) 0.073(5) 0.061(5) -0.002(4) 0.019(4) 0.038(4)
C69 0.090(6) 0.079(6) 0.056(5) -0.002(4) 0.006(4) 0.046(5)
C68 0.111(8) 0.079(6) 0.074(6) -0.004(5) -0.005(6) 0.050(6)
C67 0.065(5) 0.101(7) 0.068(6) 0.010(5) -0.005(4) 0.035(5)
C71 0.064(5) 0.079(6) 0.069(5) -0.016(4) 0.001(4) 0.045(4)
C72 0.053(4) 0.129(8) 0.060(5) -0.024(5) -0.006(4) 0.059(5)
C73 0.049(4) 0.092(6) 0.053(4) -0.010(4) -0.001(3) 0.037(4)
C74 0.045(4) 0.073(5) 0.055(4) -0.003(4) 0.011(3) 0.031(4)
C75 0.041(3) 0.055(4) 0.049(4) 0.009(3) 0.006(3) 0.021(3)
C76 0.046(4) 0.070(5) 0.063(4) -0.011(4) 0.001(3) 0.031(4)
C77 0.044(4) 0.055(4) 0.062(4) -0.004(3) -0.003(3) 0.025(3)
C78 0.073(6) 0.082(6) 0.096(7) -0.045(5) -0.020(5) 0.028(5)
C79 0.065(6) 0.146(9) 0.098(7) -0.042(7) -0.027(5) 0.055(6)
C80 0.113(9) 0.151(10) 0.119(9) -0.083(8) -0.047(7) 0.073(8)
C88 0.096(7) 0.266(15) 0.091(8) -0.066(9) -0.009(6) 0.115(9)
C87 0.078(7) 0.195(13) 0.097(8) -0.055(9) -0.027(6) 0.078(8)
N13 0.082(6) 0.084(6) 0.095(7) -0.011(5) 0.004(5) 0.031(5)
O19 0.082(5) 0.093(5) 0.083(5) -0.002(4) -0.005(4) 0.027(4)
O20 0.088(5) 0.092(5) 0.069(4) -0.004(4) 0.006(4) 0.023(4)
O21 0.111(7) 0.167(10) 0.101(6) 0.004(7) 0.045(6) 0.062(7)
N14 0.097(6) 0.077(5) 0.074(5) 0.014(4) -0.009(5) 0.026(5)
O22 0.081(5) 0.088(5) 0.076(4) 0.010(4) -0.010(4) 0.031(4)
O23 0.074(4) 0.069(4) 0.088(4) -0.007(3) -0.004(4) 0.021(3)
O24 0.202(13) 0.114(8) 0.101(7) 0.027(6) -0.021(8) 0.062(8)
N15 0.140(12) 0.067(8) 0.103(10) -0.009(8) 0.030(10) 0.041(9)
O81 0.180(17) 0.107(14) 0.118(12) -0.021(10) 0.032(12) 0.081(14)
O82 0.159(14) 0.130(12) 0.119(11) -0.002(9) 0.006(10) 0.096(11)
O83 0.151(12) 0.099(10) 0.132(10) 0.027(9) 0.019(9) 0.056(10)
N1A 0.150(15) 0.085(14) 0.113(14) 0.004(14) 0.026(14) 0.045(14)
O1A 0.171(16) 0.107(14) 0.106(12) 0.000(13) 0.037(12) 0.033(13)
O2A 0.17(2) 0.14(2) 0.127(19) 0.026(18) 0.006(17) 0.03(2)
O3A 0.16(2) 0.11(2) 0.12(2) -0.016(18) 0.048(19) 0.03(2)
N18 0.102(11) 0.187(16) 0.089(12) -0.017(12) -0.012(10) 0.086(12)
O25 0.092(12) 0.212(14) 0.091(12) -0.005(12) -0.004(10) 0.084(11)
O26 0.114(14) 0.18(2) 0.080(13) -0.024(15) -0.022(11) 0.088(15)
O27 0.114(13) 0.192(16) 0.101(13) -0.018(13) 0.008(12) 0.092(12)
N1B 0.094(10) 0.208(15) 0.084(9) -0.016(10) -0.014(9) 0.072(11)
O1B 0.128(13) 0.25(2) 0.114(12) 0.000(17) -0.010(10) 0.095(16)
O2B 0.152(15) 0.23(2) 0.122(13) -0.046(14) 0.017(11) 0.075(14)
O3B 0.103(9) 0.178(12) 0.076(8) 0.007(8) 0.000(7) 0.068(8)
N17 0.135(11) 0.137(12) 0.122(10) 0.016(9) 0.021(9) 0.077(8)
O29 0.16(2) 0.16(2) 0.13(2) 0.016(18) 0.026(18) 0.039(19)
O28 0.130(10) 0.140(11) 0.114(9) 0.026(9) 0.028(8) 0.079(8)
O30 0.12(2) 0.073(17) 0.104(15) 0.029(14) 0.034(16) 0.054(13)
N1C 0.128(11) 0.112(10) 0.084(9) 0.038(8) 0.035(8) 0.101(9)
O1C 0.153(15) 0.103(11) 0.140(14) 0.026(10) 0.036(12) 0.064(11)
O2C 0.153(12) 0.149(12) 0.138(12) -0.003(10) 0.030(10) 0.080(10)
O3C 0.15(2) 0.102(15) 0.156(18) 0.041(14) 0.049(15) 0.071(13)
N16 0.122(14) 0.155(15) 0.080(12) 0.009(13) -0.018(10) 0.057(13)
O78 0.125(13) 0.189(16) 0.076(12) -0.005(13) -0.028(10) 0.057(14)
O79 0.127(18) 0.167(17) 0.068(12) 0.012(14) -0.026(12) 0.043(15)
O80 0.15(2) 0.14(2) 0.14(2) 0.028(17) 0.022(19) 0.054(18)
N1D 0.141(14) 0.173(17) 0.071(9) 0.016(11) -0.007(10) 0.038(14)
O1D 0.139(11) 0.149(13) 0.073(8) 0.010(8) -0.022(7) 0.051(10)
O2D 0.093(13) 0.17(2) 0.113(13) 0.000(15) -0.015(10) 0.002(13)
O3D 0.172(18) 0.18(2) 0.147(15) 0.068(15) 0.000(14) 0.066(15)

loop_
_atom_type_symbol
_atom_type_description
_atom_type_scat_dispersion_real
_atom_type_scat_dispersion_imag
_atom_type_scat_source
C C 0.0029 0.0015 'International Tables Vol C Tables 4.2.6.8 and 6.1.1.4'
H H 0.0000 0.0000 'International Tables Vol C Tables 4.2.6.8 and 6.1.1.4'
N N 0.0057 0.0030 'International Tables Vol C Tables 4.2.6.8 and 6.1.1.4'
O O 0.0099 0.0055 'International Tables Vol C Tables 4.2.6.8 and 6.1.1.4'
Zn Zn 0.3131 1.2982 'International Tables Vol C Tables 4.2.6.8 and 6.1.1.4'

loop_
_geom_angle_atom_site_label_1
_geom_angle_atom_site_label_2
_geom_angle_atom_site_label_3
_geom_angle
_geom_angle_site_symmetry_1
_geom_angle_site_symmetry_3
_geom_angle_publ_flag
C64 C59 C60 120.0 . . ?
C64 C59 C58 112.3(8) . . ?
C60 C59 C58 127.7(8) . . ?
C59 C64 C63 120.0 . . ?
C59 C64 C56 109.7(8) . . ?
C63 C64 C56 129.7(8) . . ?
C64 C63 C62 120.0 . . ?
C64 C63 H63 120.0 . . ?
C62 C63 H63 120.0 . . ?
C61 C62 C63 120.0 . . ?
C61 C62 H62 120.0 . . ?
C63 C62 H62 120.0 . . ?
C62 C61 C60 120.0 . . ?
C62 C61 H61 120.0 . . ?
C60 C61 H61 120.0 . . ?
C61 C60 C59 120.0 . . ?
C61 C60 H60 120.0 . . ?
C59 C60 H60 120.0 . . ?
C28 C27 C32 120.0 . . ?
C28 C27 C26 129.3(10) . . ?
C32 C27 C26 109.9(10) . . ?
C29 C28 C27 120.0 . . ?
C29 C28 H28 120.0 . . ?
C27 C28 H28 120.0 . . ?
C28 C29 C30 120.0 . . ?
C28 C29 H29 120.0 . . ?
C30 C29 H29 120.0 . . ?
C31 C30 C29 120.0 . . ?
C31 C30 H30 120.0 . . ?
C29 C30 H30 120.0 . . ?
C32 C31 C30 120.0 . . ?
C32 C31 H31 120.0 . . ?
C30 C31 H31 120.0 . . ?
C31 C32 C27 120.0 . . ?
C31 C32 C24 131.0(10) . . ?
C27 C32 C24 109.0(10) . . ?
C12 C11 C16 120.0 . . ?
C12 C11 C10 129.9(7) . . ?
C16 C11 C10 110.1(7) . . ?
C13 C12 C11 120.0 . . ?
C13 C12 H12 120.0 . . ?
C11 C12 H12 120.0 . . ?
C14 C13 C12 120.0 . . ?
C14 C13 H13 120.0 . . ?
C12 C13 H13 120.0 . . ?
C15 C14 C13 120.0 . . ?
C15 C14 H14 120.0 . . ?
C13 C14 H14 120.0 . . ?
C16 C15 C14 120.0 . . ?
C16 C15 H15 120.0 . . ?
C14 C15 H15 120.0 . . ?
C15 C16 C11 120.0 . . ?
C15 C16 C8 128.7(8) . . ?
C11 C16 C8 110.9(7) . . ?
C85 C84 C83 120.0 . . ?
C85 C84 H84 120.0 . . ?
C83 C84 H84 120.0 . . ?
C82 C83 C84 120.0 . . ?
C82 C83 H83 120.0 . . ?
C84 C83 H83 120.0 . . ?
C83 C82 C81 120.0 . . ?
C83 C82 H82 120.0 . . ?
C81 C82 H82 120.0 . . ?
C86 C81 C82 120.00(5) . . ?
C86 C81 C80 108.9(9) . . ?
C82 C81 C80 130.9(8) . . ?
C81 C86 C85 120.0 . . ?
C81 C86 C78 111.2(9) . . ?
C85 C86 C78 128.8(9) . . ?
C86 C85 C84 120.0 . . ?
C86 C85 H85 120.0 . . ?
C84 C85 H85 120.0 . . ?
N2 C22 C18 124.0(11) . . ?
N2 C22 H22 118.0 . . ?
C18 C22 H22 118.0 . . ?
O4 C23 N3 121.6(8) . . ?
O4 C23 C5 121.0(7) . . ?
N3 C23 C5 117.2(8) . . ?
C97 C98 C99 119.7(12) . . ?
C97 C98 H98 120.2 . . ?
C99 C98 H98 120.2 . . ?
C100 C99 C98 120.8(12) . . ?
C100 C99 H99 119.6 . . ?
C98 C99 H99 119.6 . . ?
C99 C100 C101 121.9(15) . . ?
C99 C100 H100 119.1 . . ?
C101 C100 H100 119.1 . . ?
C102 C101 C100 116.7(12) . . ?
C102 C101 H101 121.7 . . ?
C100 C101 H101 121.7 . . ?
C97 C102 C101 120.2(10) . . ?
C97 C102 C94 111.4(10) . . ?
C101 C102 C94 128.5(9) . . ?
O17 C103 O18 122.6(12) . . ?
O17 C103 C104 103.7(13) . . ?
O18 C103 C104 131.5(14) . . ?
C105 C104 C108 116.8(14) . . ?
C105 C104 C103 128.5(13) . . ?
C108 C104 C103 112.5(18) . . ?
C104 C105 C106 119.5(16) . . ?
C104 C105 H105 120.2 . . ?
C106 C105 H105 120.2 . . ?
C107 C106 C105 119(2) . . ?
C107 C106 H106 120.4 . . ?
C105 C106 H106 120.4 . . ?
N19 C107 C106 121.9(14) . . ?
N19 C107 H107 119.0 . . ?
C106 C107 H107 119.0 . . ?
N19 C108 C104 123(2) . . ?
N19 C108 H108 118.3 . . ?
C104 C108 H108 118.3 . . ?
C98 C97 C102 120.7(13) . . ?
C98 C97 C96 130.1(11) . . ?
C102 C97 C96 109.1(9) . . ?
C97 C96 C95 103.3(9) . . ?
C97 C96 H96A 111.1 . . ?
C95 C96 H96A 111.1 . . ?
C97 C96 H96B 111.1 . . ?
C95 C96 H96B 111.1 . . ?
H96A C96 H96B 109.1 . . ?
O17 C95 C96 106.4(9) . . ?
O17 C95 C94 105.9(8) . . ?
C96 C95 C94 104.3(8) . . ?
O17 C95 H95 113.1 . . ?
C96 C95 H95 113.1 . . ?
C94 C95 H95 113.1 . . ?
N11 C94 C102 118.0(9) . . ?
N11 C94 C95 115.4(7) . . ?
C102 C94 C95 99.6(7) . . ?
N11 C94 H94 107.7 . . ?
C102 C94 H94 107.7 . . ?
C95 C94 H94 107.7 . . ?
O16 C93 N11 124.0(7) . . ?
O16 C93 C74 118.9(7) . . ?
N11 C93 C74 117.0(7) . . ?
C88 C92 C91 117.9(19) . . ?
C88 C92 H92 121.0 . . ?
C91 C92 H92 121.0 . . ?
C90 C91 C92 118(2) . . ?
C90 C91 H91 120.8 . . ?
C92 C91 H91 120.8 . . ?
N10 C90 C91 125.3(17) . . ?
N10 C90 H90 117.3 . . ?
C91 C90 H90 117.3 . . ?
C88 C89 N10 130.1(18) . . ?
C88 C89 H89 115.0 . . ?
N10 C89 H89 115.0 . . ?
N2 Zn1 N8 94.7(3) . 6_655 ?
N2 Zn1 O20 103.5(4) . . ?
N8 Zn1 O20 99.3(4) 6_655 . ?
N2 Zn1 O22 98.6(3) . . ?
N8 Zn1 O22 103.1(4) 6_655 . ?
O20 Zn1 O22 146.9(4) . . ?
N2 Zn1 O19 162.0(3) . . ?
N8 Zn1 O19 91.4(3) 6_655 . ?
O20 Zn1 O19 58.7(3) . . ?
O22 Zn1 O19 96.5(3) . . ?
N2 Zn1 O23 92.9(3) . . ?
N8 Zn1 O23 160.6(3) 6_655 . ?
O20 Zn1 O23 96.2(4) . . ?
O22 Zn1 O23 58.0(3) . . ?
O19 Zn1 O23 86.7(3) . . ?
N2 Zn1 N14 93.3(4) . . ?
N8 Zn1 N14 132.4(4) 6_655 . ?
O20 Zn1 N14 124.0(4) . . ?
O22 Zn1 N14 29.3(3) . . ?
O19 Zn1 N14 95.0(4) . . ?
O23 Zn1 N14 29.1(3) . . ?
C7 N1 C8 121.9(8) . . ?
C7 N1 H1 119.1 . . ?
C8 N1 H1 119.1 . . ?
C2 C1 C6 119.3(8) . . ?
C2 C1 C7 119.5(8) . . ?
C6 C1 C7 120.7(8) . . ?
O78 Zn2 N4 77(2) . 1_445 ?
O78 Zn2 O83 105(2) . . ?
N4 Zn2 O83 119(3) 1_445 . ?
N4 Zn2 O1A 128(3) 1_445 . ?
O78 Zn2 N6 131.7(16) . . ?
N4 Zn2 N6 103(3) 1_445 . ?
O83 Zn2 N6 116.6(8) . . ?
O1A Zn2 N6 91.7(12) . . ?
O78 Zn2 O79 71(2) . . ?
N4 Zn2 O79 133(3) 1_445 . ?
O83 Zn2 O79 103(2) . . ?
N6 Zn2 O79 75.6(18) . . ?
O78 Zn2 N16 40(2) . . ?
N4 Zn2 N16 112.7(19) 1_445 . ?
O83 Zn2 N16 100.3(17) . . ?
N6 Zn2 N16 105.5(16) . . ?
O79 Zn2 N16 32.5(19) . . ?
N4 Zn2 O1D 98.5(10) 1_445 . ?
O1A Zn2 O1D 105.7(15) . . ?
N6 Zn2 O1D 135.0(6) . . ?
C17 O2 C9 115.2(8) . . ?
C3 C2 C1 120.2(8) . . ?
C3 C2 H2 119.9 . . ?
C1 C2 H2 119.9 . . ?
C22 N2 C21 116.7(10) . . ?
C22 N2 Zn1 120.8(7) . . ?
C21 N2 Zn1 122.5(7) . . ?
C2 C3 C4 121.0(8) . . ?
C2 C3 C39 117.0(7) . . ?
C4 C3 C39 122.0(7) . . ?
O25 Zn3 N10 93.8(17) . . ?
O25 Zn3 O28 111(2) . . ?
N10 Zn3 O28 119.6(10) . . ?
O25 Zn3 N18 36.9(8) . . ?
N10 Zn3 N18 113.1(11) . . ?
O28 Zn3 N18 119.5(17) . . ?
N10 Zn3 O2C 119.0(8) . . ?
N10 Zn3 N19 105.5(8) . 1_455 ?
O25 Zn3 O26 69.4(12) . . ?
N10 Zn3 O26 136.2(18) . . ?
O28 Zn3 O26 104(2) . . ?
N18 Zn3 O26 34.2(8) . . ?
N19 Zn3 O26 74.9(11) 1_455 . ?
N10 Zn3 O3B 97.8(7) . . ?
O2C Zn3 O3B 88.1(8) . . ?
N19 Zn3 O3B 133.2(5) 1_455 . ?
C23 N3 C24 122.2(9) . . ?
C23 N3 H3 118.9 . . ?
C24 N3 H3 118.9 . . ?
C3 C4 C5 119.1(7) . . ?
C3 C4 H4 120.5 . . ?
C5 C4 H4 120.5 . . ?
C6 C5 C4 119.2(7) . . ?
C6 C5 C23 124.6(7) . . ?
C4 C5 C23 116.0(7) . . ?
C33 O5 C25 114.9(13) . . ?
C39 N5 C40 120.7(7) . . ?
C39 N5 H5 119.6 . . ?
C40 N5 H5 119.6 . . ?
C52 N6 C51 121.5(15) . . ?
C52 N6 Zn2 126.6(10) . . ?
C51 N6 Zn2 108.7(17) . . ?
C5 C6 C1 121.0(8) . . ?
C5 C6 H6 119.5 . . ?
C1 C6 H6 119.5 . . ?
O1 C7 N1 125.6(10) . . ?
O1 C7 C1 117.8(9) . . ?
N1 C7 C1 116.3(9) . . ?
C55 N7 C56 119.5(8) . . ?
C55 N7 H7 120.3 . . ?
C56 N7 H7 120.3 . . ?
C16 C8 N1 118.4(11) . . ?
C16 C8 C9 103.4(9) . . ?
N1 C8 C9 114.3(11) . . ?
C16 C8 H8 106.7 . . ?
N1 C8 H8 106.7 . . ?
C9 C8 H8 106.7 . . ?
C69 N8 C70 116.7(9) . . ?
C69 N8 Zn1 123.5(7) . 5_564 ?
C70 N8 Zn1 119.8(7) . 5_564 ?
C49 O8 C41 132.0(12) . . ?
C10 C9 O2 110.6(8) . . ?
C10 C9 C8 104.1(11) . . ?
O2 C9 C8 106.5(7) . . ?
C10 C9 H9 111.8 . . ?
O2 C9 H9 111.8 . . ?
C8 C9 H9 111.8 . . ?
C77 N9 C78 124.5(10) . . ?
C77 N9 H9A 117.8 . . ?
C78 N9 H9A 117.8 . . ?
C11 C10 C9 103.6(9) . . ?
C11 C10 H10A 111.0 . . ?
C9 C10 H10A 111.0 . . ?
C11 C10 H10B 111.0 . . ?
C9 C10 H10B 111.0 . . ?
H10A C10 H10B 109.0 . . ?
C90 N10 C89 112.6(17) . . ?
C90 N10 Zn3 121.4(11) . . ?
C89 N10 Zn3 125.1(14) . . ?
C65 O11 C57 115.5(8) . . ?
C93 N11 C94 121.5(7) . . ?
C93 N11 H11 119.2 . . ?
C94 N11 H11 119.2 . . ?
C87 O14 C79 113.8(11) . . ?
O3 C17 O2 125.8(11) . . ?
O3 C17 C18 121.7(12) . . ?
O2 C17 C18 112.4(9) . . ?
C103 O17 C95 112.3(11) . . ?
C22 C18 C19 117.2(10) . . ?
C22 C18 C17 121.5(10) . . ?
C19 C18 C17 121.3(10) . . ?
C107 N19 C108 119.1(15) . . ?
C107 N19 Zn3 126.7(9) . 1_655 ?
C108 N19 Zn3 112.3(17) . 1_655 ?
C20 C19 C18 120.1(11) . . ?
C20 C19 H19 119.9 . . ?
C18 C19 H19 119.9 . . ?
C19 C20 C21 119.1(11) . . ?
C19 C20 H20 120.5 . . ?
C21 C20 H20 120.5 . . ?
N2 C21 C20 122.8(10) . . ?
N2 C21 H21 118.6 . . ?
C20 C21 H21 118.6 . . ?
C32 C24 N3 114.6(12) . . ?
C32 C24 C25 104.7(10) . . ?
N3 C24 C25 113.0(9) . . ?
C32 C24 H24 108.1 . . ?
N3 C24 H24 108.1 . . ?
C25 C24 H24 108.1 . . ?
O5 C25 C26 108.6(12) . . ?
O5 C25 C24 109.7(12) . . ?
C26 C25 C24 101.6(13) . . ?
O5 C25 H25 112.1 . . ?
C26 C25 H25 112.1 . . ?
C24 C25 H25 112.1 . . ?
C27 C26 C25 106.0(15) . . ?
C27 C26 H26A 110.5 . . ?
C25 C26 H26A 110.5 . . ?
C27 C26 H26B 110.5 . . ?
C25 C26 H26B 110.5 . . ?
H26A C26 H26B 108.7 . . ?
O6 C33 O5 125.5(14) . . ?
O6 C33 C34 128.4(14) . . ?
O5 C33 C34 105.9(15) . . ?
C34 C35 N4 120.0 . . ?
C34 C35 H35 120.0 . . ?
N4 C35 H35 120.0 . . ?
C38 C34 C35 120.0 . . ?
C38 C34 C33 127.0(9) . . ?
C35 C34 C33 112.9(9) . . ?
C34 C38 C37 120.0 . . ?
C34 C38 H38 120.0 . . ?
C37 C38 H38 120.0 . . ?
C38 C37 C36 120.0 . . ?
C38 C37 H37 120.0 . . ?
C36 C37 H37 120.0 . . ?
N4 C36 C37 120.0 . . ?
N4 C36 H36 120.0 . . ?
C37 C36 H36 120.0 . . ?
C36 N4 C35 120.0 . . ?
C36 N4 Zn2 121.4(5) . 1_665 ?
C35 N4 Zn2 118.4(5) . 1_665 ?
O7 C39 N5 123.3(8) . . ?
O7 C39 C3 121.7(7) . . ?
N5 C39 C3 114.8(7) . . ?
N5 C40 C48 115.7(8) . . ?
N5 C40 C41 114.4(7) . . ?
C48 C40 C41 103.9(8) . . ?
N5 C40 H40 107.5 . . ?
C48 C40 H40 107.5 . . ?
C41 C40 H40 107.5 . . ?
O8 C41 C40 106.0(9) . . ?
O8 C41 C42 103.5(9) . . ?
C40 C41 C42 101.0(8) . . ?
O8 C41 H41 114.9 . . ?
C40 C41 H41 114.9 . . ?
C42 C41 H41 114.9 . . ?
C44 C43 C48 118.0(12) . . ?
C44 C43 C42 130.6(11) . . ?
C48 C43 C42 111.3(9) . . ?
C43 C42 C41 103.7(9) . . ?
C43 C42 H42A 111.0 . . ?
C41 C42 H42A 111.0 . . ?
C43 C42 H42B 111.0 . . ?
C41 C42 H42B 111.0 . . ?
H42A C42 H42B 109.0 . . ?
C45 C44 C43 122.2(13) . . ?
C45 C44 H44 118.9 . . ?
C43 C44 H44 118.9 . . ?
C44 C45 C46 121.9(12) . . ?
C44 C45 H45 119.0 . . ?
C46 C45 H45 119.0 . . ?
C45 C46 C47 116.9(14) . . ?
C45 C46 H46 121.5 . . ?
C47 C46 H46 121.5 . . ?
C47 C48 C43 120.4(10) . . ?
C47 C48 C40 131.3(9) . . ?
C43 C48 C40 108.3(9) . . ?
C48 C47 C46 120.3(12) . . ?
C48 C47 H47 119.9 . . ?
C46 C47 H47 119.9 . . ?
O9 C49 O8 116.4(16) . . ?
O9 C49 C50 119.4(14) . . ?
O8 C49 C50 121.6(12) . . ?
O10 C55 N7 126.6(10) . . ?
O10 C55 C72 119.6(10) . . ?
N7 C55 C72 113.7(8) . . ?
C50 C54 C53 120.9(15) . . ?
C50 C54 H54 119.5 . . ?
C53 C54 H54 119.5 . . ?
C52 C53 C54 115.1(19) . . ?
C52 C53 H53 122.4 . . ?
C54 C53 H53 122.4 . . ?
N6 C52 C53 123.5(14) . . ?
N6 C52 H52 118.2 . . ?
C53 C52 H52 118.2 . . ?
N6 C51 C50 114(2) . . ?
N6 C51 H51B 123.1 . . ?
C50 C51 H51B 123.1 . . ?
C54 C50 C51 124.0(15) . . ?
C54 C50 C49 112.8(16) . . ?
C51 C50 C49 123(2) . . ?
C64 C56 N7 117.6(11) . . ?
C64 C56 C57 102.9(9) . . ?
N7 C56 C57 111.8(10) . . ?
C64 C56 H56 108.1 . . ?
N7 C56 H56 108.1 . . ?
C57 C56 H56 108.1 . . ?
O11 C57 C56 107.8(8) . . ?
O11 C57 C58 108.7(9) . . ?
C56 C57 C58 101.8(11) . . ?
O11 C57 H57 112.6 . . ?
C56 C57 H57 112.6 . . ?
C58 C57 H57 112.6 . . ?
C59 C58 C57 104.2(9) . . ?
C59 C58 H58A 110.9 . . ?
C57 C58 H58A 110.9 . . ?
C59 C58 H58B 110.9 . . ?
C57 C58 H58B 110.9 . . ?
H58A C58 H58B 108.9 . . ?
O12 C65 O11 125.8(11) . . ?
O12 C65 C66 119.7(12) . . ?
O11 C65 C66 114.4(10) . . ?
C67 C66 C70 119.7(10) . . ?
C67 C66 C65 121.7(10) . . ?
C70 C66 C65 118.6(10) . . ?
N8 C70 C66 122.1(10) . . ?
N8 C70 H70 118.9 . . ?
C66 C70 H70 118.9 . . ?
C68 C69 N8 123.8(10) . . ?
C68 C69 H69 118.1 . . ?
N8 C69 H69 118.1 . . ?
C69 C68 C67 118.6(11) . . ?
C69 C68 H68 120.7 . . ?
C67 C68 H68 120.7 . . ?
C66 C67 C68 119.2(11) . . ?
C66 C67 H67 120.4 . . ?
C68 C67 H67 120.4 . . ?
C76 C71 C72 120.3(8) . . ?
C76 C71 H71 119.8 . . ?
C72 C71 H71 119.8 . . ?
C71 C72 C73 117.9(8) . . ?
C71 C72 C55 118.4(8) . . ?
C73 C72 C55 123.6(9) . . ?
C74 C73 C72 121.5(8) . . ?
C74 C73 H73 119.3 . . ?
C72 C73 H73 119.3 . . ?
C73 C74 C75 121.0(8) . . ?
C73 C74 C93 118.5(8) . . ?
C75 C74 C93 120.3(7) . . ?
C76 C75 C74 118.3(7) . . ?
C76 C75 H75 120.8 . . ?
C74 C75 H75 120.8 . . ?
C71 C76 C75 120.7(8) . . ?
C71 C76 C77 123.5(8) . . ?
C75 C76 C77 115.6(7) . . ?
O13 C77 N9 121.1(8) . . ?
O13 C77 C76 120.2(7) . . ?
N9 C77 C76 118.6(8) . . ?
C86 C78 N9 118.6(12) . . ?
C86 C78 C79 107.2(10) . . ?
N9 C78 C79 115.3(9) . . ?
C86 C78 H78 104.8 . . ?
N9 C78 H78 104.8 . . ?
C79 C78 H78 104.8 . . ?
O14 C79 C80 105.0(11) . . ?
O14 C79 C78 105.4(12) . . ?
C80 C79 C78 103.5(13) . . ?
O14 C79 H79 114.0 . . ?
C80 C79 H79 114.0 . . ?
C78 C79 H79 114.0 . . ?
C79 C80 C81 104.2(13) . . ?
C79 C80 H80A 110.9 . . ?
C81 C80 H80A 110.9 . . ?
C79 C80 H80B 110.9 . . ?
C81 C80 H80B 110.9 . . ?
H80A C80 H80B 108.9 . . ?
C89 C88 C92 114.4(14) . . ?
C89 C88 C87 120.5(17) . . ?
C92 C88 C87 125.0(17) . . ?
O15 C87 O14 122.4(10) . . ?
O15 C87 C88 126.5(16) . . ?
O14 C87 C88 110.1(16) . . ?
O19 N13 O21 122.3(12) . . ?
O19 N13 O20 118.5(10) . . ?
O21 N13 O20 119.1(12) . . ?
N13 O19 Zn1 86.9(7) . . ?
N13 O20 Zn1 95.0(7) . . ?
O23 N14 O22 120.0(9) . . ?
O23 N14 O24 120.6(12) . . ?
O22 N14 O24 119.2(11) . . ?
O23 N14 Zn1 65.3(6) . . ?
O22 N14 Zn1 55.7(5) . . ?
O24 N14 Zn1 172.4(12) . . ?
N14 O22 Zn1 95.0(7) . . ?
N14 O23 Zn1 85.6(6) . . ?
O82 N15 O81 115(3) . . ?
O82 N15 O83 121(3) . . ?
O81 N15 O83 123(3) . . ?
N15 O83 Zn2 105.3(18) . . ?
O2A N1A O1A 119.8(15) . . ?
O2A N1A O3A 120.5(15) . . ?
O1A N1A O3A 119.7(15) . . ?
N1A O1A Zn2 107(2) . . ?
O26 N18 O27 133(5) . . ?
O26 N18 O25 135(5) . . ?
O27 N18 O25 89(3) . . ?
O26 N18 Zn3 78(3) . . ?
O27 N18 Zn3 149(3) . . ?
O25 N18 Zn3 63(3) . . ?
N18 O25 O27 45.4(18) . . ?
N18 O25 Zn3 80(3) . . ?
O27 O25 Zn3 124(3) . . ?
N18 O26 Zn3 68(3) . . ?
N18 O27 O25 45.6(18) . . ?
O1B N1B O3B 122(3) . . ?
O1B N1B O2B 122(3) . . ?
O3B N1B O2B 115(3) . . ?
N1B O3B Zn3 96.6(18) . . ?
O29 N17 O30 124(3) . . ?
O29 N17 O28 116.9(19) . . ?
O30 N17 O28 118(3) . . ?
N17 O28 Zn3 100(3) . . ?
O3C N1C O2C 118(2) . . ?
O3C N1C O1C 129(2) . . ?
O2C N1C O1C 109.4(19) . . ?
N1C O2C Zn3 110.0(16) . . ?
O79 N16 O80 120(5) . . ?
O79 N16 O78 117(5) . . ?
O80 N16 O78 121(5) . . ?
O79 N16 Zn2 72(3) . . ?
O80 N16 Zn2 167(4) . . ?
O78 N16 Zn2 47(2) . . ?
N16 O78 Zn2 93(3) . . ?
N16 O79 Zn2 75(3) . . ?
O3D N1D O1D 128(3) . . ?
O3D N1D O2D 120(3) . . ?
O1D N1D O2D 111(3) . . ?
N1D O1D Zn2 108(2) . . ?

loop_
_geom_bond_atom_site_label_1
_geom_bond_atom_site_label_2
_geom_bond_distance
_geom_bond_site_symmetry_2
_geom_bond_publ_flag
C59 C64 1.3900 . ?
C59 C60 1.3900 . ?
C59 C58 1.405(19) . ?
C64 C63 1.3900 . ?
C64 C56 1.442(17) . ?
C63 C62 1.3900 . ?
C63 H63 0.9400 . ?
C62 C61 1.3900 . ?
C62 H62 0.9400 . ?
C61 C60 1.3900 . ?
C61 H61 0.9400 . ?
C60 H60 0.9400 . ?
C27 C28 1.3900 . ?
C27 C32 1.3900 . ?
C27 C26 1.47(3) . ?
C28 C29 1.3900 . ?
C28 H28 0.9400 . ?
C29 C30 1.3900 . ?
C29 H29 0.9400 . ?
C30 C31 1.3900 . ?
C30 H30 0.9400 . ?
C31 C32 1.3900 . ?
C31 H31 0.9400 . ?
C32 C24 1.429(16) . ?
C11 C12 1.3900 . ?
C11 C16 1.3900 . ?
C11 C10 1.471(19) . ?
C12 C13 1.3900 . ?
C12 H12 0.9400 . ?
C13 C14 1.3900 . ?
C13 H13 0.9400 . ?
C14 C15 1.3900 . ?
C14 H14 0.9400 . ?
C15 C16 1.3900 . ?
C15 H15 0.9400 . ?
C16 C8 1.409(16) . ?
C84 C85 1.3900 . ?
C84 C83 1.3900 . ?
C84 H84 0.9400 . ?
C83 C82 1.3900 . ?
C83 H83 0.9400 . ?
C82 C81 1.3900 . ?
C82 H82 0.9400 . ?
C81 C86 1.3900 . ?
C81 C80 1.55(3) . ?
C86 C85 1.3900 . ?
C86 C78 1.439(16) . ?
C85 H85 0.9400 . ?
C22 N2 1.319(12) . ?
C22 C18 1.342(15) . ?
C22 H22 0.9400 . ?
C23 O4 1.213(10) . ?
C23 N3 1.328(12) . ?
C23 C5 1.464(12) . ?
C98 C97 1.354(16) . ?
C98 C99 1.42(2) . ?
C98 H98 0.9400 . ?
C99 C100 1.31(2) . ?
C99 H99 0.9400 . ?
C100 C101 1.426(17) . ?
C100 H100 0.9400 . ?
C101 C102 1.421(17) . ?
C101 H101 0.9400 . ?
C102 C97 1.387(14) . ?
C102 C94 1.470(14) . ?
C103 O17 1.332(18) . ?
C103 O18 1.46(2) . ?
C103 C104 1.534(13) . ?
C104 C105 1.36(3) . ?
C104 C108 1.40(2) . ?
C105 C106 1.41(2) . ?
C105 H105 0.9400 . ?
C106 C107 1.35(2) . ?
C106 H106 0.9400 . ?
C107 N19 1.33(3) . ?
C107 H107 0.9400 . ?
C108 N19 1.33(2) . ?
C108 H108 0.9400 . ?
C97 C96 1.477(18) . ?
C96 C95 1.487(13) . ?
C96 H96A 0.9800 . ?
C96 H96B 0.9800 . ?
C95 O17 1.467(14) . ?
C95 C94 1.563(13) . ?
C95 H95 0.9900 . ?
C94 N11 1.428(11) . ?
C94 H94 0.9900 . ?
C93 O16 1.232(11) . ?
C93 N11 1.348(10) . ?
C93 C74 1.500(11) . ?
C92 C88 1.33(3) . ?
C92 C91 1.44(3) . ?
C92 H92 0.9400 . ?
C91 C90 1.31(3) . ?
C91 H91 0.9400 . ?
C90 N10 1.28(3) . ?
C90 H90 0.9400 . ?
C89 C88 1.33(2) . ?
C89 N10 1.338(17) . ?
C89 H89 0.9400 . ?
Zn1 N2 2.080(8) . ?
Zn1 N8 2.080(8) 6_655 ?
Zn1 O20 2.088(8) . ?
Zn1 O22 2.092(8) . ?
Zn1 O19 2.295(9) . ?
Zn1 O23 2.298(8) . ?
Zn1 N14 2.522(10) . ?
N1 C7 1.283(14) . ?
N1 C8 1.482(12) . ?
N1 H1 0.8700 . ?
O1 C7 1.214(14) . ?
C1 C2 1.393(14) . ?
C1 C6 1.410(13) . ?
C1 C7 1.532(13) . ?
Zn2 O78 1.61(5) . ?
Zn2 N4 2.02(7) 1_445 ?
Zn2 O83 2.07(2) . ?
Zn2 O1A 2.13(4) . ?
Zn2 N6 2.133(16) . ?
Zn2 O79 2.17(5) . ?
Zn2 N16 2.20(6) . ?
Zn2 O1D 2.22(3) . ?
O2 C17 1.308(15) . ?
O2 C9 1.502(11) . ?
C2 C3 1.379(13) . ?
C2 H2 0.9400 . ?
N2 C21 1.331(14) . ?
O3 C17 1.210(14) . ?
C3 C4 1.401(12) . ?
C3 C39 1.508(12) . ?
Zn3 O25 1.85(6) . ?
Zn3 N10 1.957(16) . ?
Zn3 O28 2.02(3) . ?
Zn3 N18 2.04(4) . ?
Zn3 O2C 2.10(2) . ?
Zn3 N19 2.120(16) 1_455 ?
Zn3 O26 2.15(5) . ?
Zn3 O3B 2.36(2) . ?
N3 C24 1.501(13) . ?
N3 H3 0.8700 . ?
C4 C5 1.423(11) . ?
C4 H4 0.9400 . ?
C5 C6 1.384(12) . ?
O5 C33 1.38(2) . ?
O5 C25 1.440(16) . ?
N5 C39 1.360(11) . ?
N5 C40 1.461(11) . ?
N5 H5 0.8700 . ?
O6 C33 1.13(2) . ?
N6 C52 1.32(3) . ?
N6 C51 1.39(2) . ?
C6 H6 0.9400 . ?
O7 C39 1.211(11) . ?
N7 C55 1.343(14) . ?
N7 C56 1.460(12) . ?
N7 H7 0.8700 . ?
C8 C9 1.550(18) . ?
C8 H8 0.9900 . ?
N8 C69 1.347(14) . ?
N8 C70 1.351(12) . ?
O8 C49 1.215(18) . ?
O8 C41 1.474(15) . ?
C9 C10 1.499(18) . ?
C9 H9 0.9900 . ?
N9 C77 1.325(12) . ?
N9 C78 1.443(14) . ?
N9 H9A 0.8700 . ?
O9 C49 1.184(18) . ?
C10 H10A 0.9800 . ?
C10 H10B 0.9800 . ?
O10 C55 1.157(13) . ?
O11 C65 1.323(16) . ?
O11 C57 1.462(12) . ?
N11 H11 0.8700 . ?
O12 C65 1.246(15) . ?
O13 C77 1.225(10) . ?
O14 C87 1.43(2) . ?
O14 C79 1.507(15) . ?
O15 C87 1.20(2) . ?
C17 C18 1.512(16) . ?
C18 C19 1.389(17) . ?
C19 C20 1.309(17) . ?
C19 H19 0.9400 . ?
C20 C21 1.362(18) . ?
C20 H20 0.9400 . ?
C21 H21 0.9400 . ?
C24 C25 1.56(2) . ?
C24 H24 0.9900 . ?
C25 C26 1.48(2) . ?
C25 H25 0.9900 . ?
C26 H26A 0.9800 . ?
C26 H26B 0.9800 . ?
C33 C34 1.522(18) . ?
C35 C34 1.3900 . ?
C35 N4 1.3900 . ?
C35 H35 0.9400 . ?
C34 C38 1.3900 . ?
C38 C37 1.3900 . ?
C38 H38 0.9400 . ?
C37 C36 1.3900 . ?
C37 H37 0.9400 . ?
C36 N4 1.3900 . ?
C36 H36 0.9400 . ?
C40 C48 1.503(14) . ?
C40 C41 1.538(14) . ?
C40 H40 0.9900 . ?
C41 C42 1.567(14) . ?
C41 H41 0.9900 . ?
C43 C44 1.386(17) . ?
C43 C48 1.392(14) . ?
C43 C42 1.460(18) . ?
C42 H42A 0.9800 . ?
C42 H42B 0.9800 . ?
C44 C45 1.29(2) . ?
C44 H44 0.9400 . ?
C45 C46 1.39(2) . ?
C45 H45 0.9400 . ?
C46 C47 1.424(17) . ?
C46 H46 0.9400 . ?
C48 C47 1.341(16) . ?
C47 H47 0.9400 . ?
C49 C50 1.45(2) . ?
C55 C72 1.539(13) . ?
C54 C50 1.26(3) . ?
C54 C53 1.43(2) . ?
C54 H54 0.9400 . ?
C53 C52 1.39(3) . ?
C53 H53 0.9400 . ?
C52 H52 0.9400 . ?
C51 C50 1.44(3) . ?
C51 H51B 0.9400 . ?
C56 C57 1.553(18) . ?
C56 H56 0.9900 . ?
C57 C58 1.562(19) . ?
C57 H57 0.9900 . ?
C58 H58A 0.9800 . ?
C58 H58B 0.9800 . ?
C65 C66 1.497(16) . ?
C66 C67 1.338(17) . ?
C66 C70 1.377(15) . ?
C70 H70 0.9400 . ?
C69 C68 1.339(18) . ?
C69 H69 0.9400 . ?
C68 C67 1.395(17) . ?
C68 H68 0.9400 . ?
C67 H67 0.9400 . ?
C71 C76 1.383(13) . ?
C71 C72 1.396(14) . ?
C71 H71 0.9400 . ?
C72 C73 1.422(13) . ?
C73 C74 1.328(13) . ?
C73 H73 0.9400 . ?
C74 C75 1.412(12) . ?
C75 C76 1.394(12) . ?
C75 H75 0.9400 . ?
C76 C77 1.499(12) . ?
C78 C79 1.55(2) . ?
C78 H78 0.9900 . ?
C79 C80 1.525(18) . ?
C79 H79 0.9900 . ?
C80 H80A 0.9800 . ?
C80 H80B 0.9800 . ?
C88 C87 1.448(12) . ?
N13 O19 1.228(14) . ?
N13 O21 1.231(14) . ?
N13 O20 1.279(14) . ?
N14 O23 1.230(13) . ?
N14 O22 1.238(14) . ?
N14 O24 1.254(14) . ?
N15 O82 1.07(3) . ?
N15 O81 1.13(3) . ?
N15 O83 1.31(3) . ?
N1A O2A 1.239(13) . ?
N1A O1A 1.240(13) . ?
N1A O3A 1.241(13) . ?
N18 O26 1.235(15) . ?
N18 O27 1.238(15) . ?
N18 O25 1.242(15) . ?
O25 O27 1.74(5) . ?
N1B O1B 1.17(3) . ?
N1B O3B 1.19(2) . ?
N1B O2B 1.24(3) . ?
N17 O29 1.245(15) . ?
N17 O30 1.247(15) . ?
N17 O28 1.255(14) . ?
N1C O3C 1.220(14) . ?
N1C O2C 1.241(13) . ?
N1C O1C 1.252(13) . ?
N16 O79 1.22(7) . ?
N16 O80 1.28(7) . ?
N16 O78 1.41(6) . ?
N1D O3D 1.26(4) . ?
N1D O1D 1.26(3) . ?
N1D O2D 1.34(4) . ?
